data_7222626
loop_
_publ_author_name
'Mootz, D.'
'Poll, W.'

_publ_section_title
;
 Fluoride und Fluorosaeuren, VI. Verbindungsbildung und Kristallstrukturen
 im System Ammoniak-Fluorwasserstoff
;
_journal_name_full
;
Zeitschrift fuer Naturforschung, Teil B. Anorganische Chemie, Organische 
Chemie (33,1978-41,1986)
;
_journal_page_first 290
_journal_page_last 297
_journal_volume 39
_journal_year 1984
_chemical_formula_sum 'F4 H7 N'
_chemical_name_systematic 'N H4 (F (H F)3)'
_space_group_IT_number 161
_symmetry_space_group_name_Hall 'R 3 -2"c'
_symmetry_space_group_name_H-M 'R 3 c :H'
_cell_angle_alpha 90
_cell_angle_beta 90
_cell_angle_gamma 120
_cell_formula_units_Z 6
_cell_length_a 7.721
_cell_length_b 7.721
_cell_length_c 12.212
_cell_volume 630.470
_citation_journal_id_ASTM ZNBAD2
_cod_data_source_file Mootz_ZNBAD2_1984_621.cif
_cod_data_source_block H7F4N1
_cod_original_cell_volume 630.4702
_cod_original_formula_sum 'H7 F4 N1'
_cod_database_code 7222626

loop_
_symmetry_equiv_pos_as_xyz
x,y,z
-y,x-y,z
-x+y,-x,z
-y,-x,z+1/2
x,x-y,z+1/2
-x+y,y,z+1/2
x+2/3,y+1/3,z+1/3
-y+2/3,x-y+1/3,z+1/3
-x+y+2/3,-x+1/3,z+1/3
-y+2/3,-x+1/3,z+5/6
x+2/3,x-y+1/3,z+5/6
-x+y+2/3,y+1/3,z+5/6
x+1/3,y+2/3,z+2/3
-y+1/3,x-y+2/3,z+2/3
-x+y+1/3,-x+2/3,z+2/3
-y+1/3,-x+2/3,z+7/6
x+1/3,x-y+2/3,z+7/6
-x+y+1/3,y+2/3,z+7/6

loop_
_atom_site_label
_atom_site_type_symbol
_atom_site_fract_x
_atom_site_fract_y
_atom_site_fract_z
_atom_site_occupancy
_atom_site_U_iso_or_equiv
H2 H+1 0.096 -0.011 -0.023 1 0.0
F2 F-1 0.30745 -0.00522 0.25909 1 0.0
H1 H+1 0.209 -0.002 0.251 1 0.0
N1 N-3 0 0 0 1 0.0
F1 F-1 0 0 0.23923 1 0.0
H3 H+1 0 0 0.07 1 0.0
